data_7117538
loop_
_publ_author_name
'L. H. Blair'
'A. Colakel'
'R. M. Vrcelj'
'I. Sinclair'
'S. J. Coles'

_publ_section_title
;
 Metal-organic fireworks: MOFs as integrated structural scaffolds for
 pyrotechnic materials
;
_journal_name_full Chem.Commun.
_journal_page_first 12185
_journal_paper_doi 10.1039/C5cc04174K
_journal_volume 51
_journal_year 2015
_chemical_formula_moiety 'C26 H18 Ba2 F8 N2 O11'
_chemical_formula_sum 'C26 H18 Ba2 F8 N2 O11'
_chemical_formula_weight 961.10
_chemical_name_systematic
;
 ?
;
_space_group_crystal_system monoclinic
_space_group_IT_number 14
_space_group_name_Hall '-P 2yn'
_space_group_name_H-M_alt 'P 1 21/n 1'
_symmetry_space_group_name_Hall '-P 2yn'
_symmetry_space_group_name_H-M 'P 1 21/n 1'
_atom_sites_solution_hydrogens mixed
_atom_sites_solution_primary direct
_audit_creation_date 2015-01-30
_audit_creation_method
;
Olex2 1.2
(compiled 2015.01.26 svn.r3150 for OlexSys, GUI svn.r4998)
;
_audit_update_record
;
2015-01-30 deposited with the CCDC.
2015-06-23 downloaded from the CCDC.
;
_cell_angle_alpha 90
_cell_angle_beta 117.997(2)
_cell_angle_gamma 90
_cell_formula_units_Z 2
_cell_length_a 7.0904(5)
_cell_length_b 32.270(2)
_cell_length_c 7.2698(5)
_cell_measurement_reflns_used 35957
_cell_measurement_temperature 100(2)
_cell_measurement_theta_max 27.5
_cell_measurement_theta_min 2.5
_cell_volume 1468.72(17)
_computing_cell_refinement 'CrystalClear-SM Expert 3.1 b27 (Rigaku, 2013)'
_computing_data_collection 'CrystalClear-SM Expert 3.1 b27 (Rigaku, 2013)'
_computing_data_reduction 'CrystalClear-SM Expert 3.1 b27 (Rigaku, 2013)'
_computing_molecular_graphics 'Olex2 (Dolomanov et al., 2009)'
_computing_publication_material 'Olex2 (Dolomanov et al., 2009)'
_computing_structure_refinement 'ShelXL (Sheldrick, 2008)'
_computing_structure_solution 'ShelXS (Sheldrick, 2008)'
_diffrn_ambient_temperature 100(2)
_diffrn_detector 'CCD area detector'
_diffrn_detector_area_resol_mean 28.5714
_diffrn_detector_type 'Rigaku HG Saturn724+ (2x2 bin mode)'
_diffrn_measured_fraction_theta_full 0.999
_diffrn_measured_fraction_theta_max 0.997
_diffrn_measurement_details
;
scan:
    Number of images: 108
               Slice: -35.0000 - 73.0000
         Image width: 1.0000
            Exp time: 50.0000
       Rotation axis: Omega
               Omega: 0.0000
               Kappa: 72.0000
                 Phi: -120.0000
                 XTD: 45.0070
              2theta: -17.1543
scan:
    Number of images: 91
               Slice: -69.0000 - 22.0000
         Image width: 1.0000
            Exp time: 50.0000
       Rotation axis: Omega
               Omega: 0.0000
               Kappa: -72.0000
                 Phi: 120.0000
                 XTD: 45.0070
              2theta: -17.1543
scan:
    Number of images: 90
               Slice: -68.0000 - 22.0000
         Image width: 1.0000
            Exp time: 50.0000
       Rotation axis: Omega
               Omega: 0.0000
               Kappa: -72.0000
                 Phi: -60.0000
                 XTD: 45.0070
              2theta: -17.1543
scan:
    Number of images: 77
               Slice: -53.0000 - 24.0000
         Image width: 1.0000
            Exp time: 50.0000
       Rotation axis: Omega
               Omega: 0.0000
               Kappa: 0.0000
                 Phi: 90.0000
                 XTD: 45.0070
              2theta: -17.1543
scan:
    Number of images: 16
               Slice: -28.0000 - -12.0000
         Image width: 1.0000
            Exp time: 50.0000
       Rotation axis: Omega
               Omega: 0.0000
               Kappa: 72.0000
                 Phi: 60.0000
                 XTD: 45.0070
              2theta: -17.1543
scan:
    Number of images: 126
               Slice: -53.0000 - 73.0000
         Image width: 1.0000
            Exp time: 50.0000
       Rotation axis: Omega
               Omega: 0.0000
               Kappa: 54.0000
                 Phi: 90.0000
                 XTD: 45.0070
              2theta: -17.1543
scan:
    Number of images: 58
               Slice: -31.0000 - 27.0000
         Image width: 1.0000
            Exp time: 50.0000
       Rotation axis: Omega
               Omega: 0.0000
               Kappa: 36.0000
                 Phi: -180.0000
                 XTD: 45.0070
              2theta: -17.1543
;
_diffrn_measurement_device 'four-circle \k diffractometer'
_diffrn_measurement_device_type Ros
_diffrn_measurement_method 'profile data from \w-scans'
_diffrn_measurement_specimen_support 'MiTeGen MicroMesh'
_diffrn_orient_matrix_type d*Trek
_diffrn_orient_matrix_UB_11 -0.033608
_diffrn_orient_matrix_UB_12 0.155955
_diffrn_orient_matrix_UB_13 -0.007855
_diffrn_orient_matrix_UB_21 -0.001647
_diffrn_orient_matrix_UB_22 -0.001910
_diffrn_orient_matrix_UB_23 -0.030886
_diffrn_orient_matrix_UB_31 -0.149664
_diffrn_orient_matrix_UB_32 0.042916
_diffrn_orient_matrix_UB_33 0.005325
_diffrn_radiation_collimation 0.3
_diffrn_radiation_monochromator 'Confocal mirrors, VHF Varimax'
_diffrn_radiation_probe x-ray
_diffrn_radiation_type MoK\a
_diffrn_radiation_wavelength 0.71075
_diffrn_reflns_av_R_equivalents 0.0663
_diffrn_reflns_av_unetI/netI 0.0413
_diffrn_reflns_laue_measured_fraction_full 0.999
_diffrn_reflns_laue_measured_fraction_max 0.997
_diffrn_reflns_limit_h_max 9
_diffrn_reflns_limit_h_min -9
_diffrn_reflns_limit_k_max 39
_diffrn_reflns_limit_k_min -41
_diffrn_reflns_limit_l_max 8
_diffrn_reflns_limit_l_min -9
_diffrn_reflns_number 17867
_diffrn_reflns_point_group_measured_fraction_full 0.999
_diffrn_reflns_point_group_measured_fraction_max 0.997
_diffrn_reflns_theta_full 25.242
_diffrn_reflns_theta_max 27.483
_diffrn_reflns_theta_min 2.525
_diffrn_source 'Rotating Anode'
_diffrn_source_current 55.0
_diffrn_source_power 2.475
_diffrn_source_target Mo
_diffrn_source_type 'Rotating Anode'
_diffrn_source_voltage 45.0
_exptl_absorpt_coefficient_mu 2.781
_exptl_absorpt_correction_T_max 1.000
_exptl_absorpt_correction_T_min 0.769
_exptl_absorpt_correction_type multi-scan
_exptl_absorpt_process_details
;
CrystalClear-SM Expert 3.1 b27 (Rigaku, 2013)
;
_exptl_crystal_colour Colorless
_exptl_crystal_density_diffrn 2.173
_exptl_crystal_description Prism
_exptl_crystal_F_000 920
_exptl_crystal_size_max 0.04
_exptl_crystal_size_mid 0.02
_exptl_crystal_size_min 0.01
_refine_diff_density_max 0.732
_refine_diff_density_min -1.031
_refine_diff_density_rms 0.105
_refine_ls_extinction_coef .
_refine_ls_extinction_method none
_refine_ls_goodness_of_fit_ref 1.037
_refine_ls_hydrogen_treatment mixed
_refine_ls_matrix_type full
_refine_ls_number_parameters 239
_refine_ls_number_reflns 3366
_refine_ls_number_restraints 0
_refine_ls_restrained_S_all 1.037
_refine_ls_R_factor_all 0.0477
_refine_ls_R_factor_gt 0.0360
_refine_ls_shift/su_max 0.001
_refine_ls_shift/su_mean 0.000
_refine_ls_structure_factor_coef Fsqd
_refine_ls_weighting_details 'w=1/[\s^2^(Fo^2^)+(0.0412P)^2^+2.0964P] where P=(Fo^2^+2Fc^2^)/3'
_refine_ls_weighting_scheme calc
_refine_ls_wR_factor_gt 0.0814
_refine_ls_wR_factor_ref 0.0867
_reflns_Friedel_coverage 0.000
_reflns_friedel_fraction_full .
_reflns_friedel_fraction_max .
_reflns_number_gt 2830
_reflns_number_total 3366
_reflns_threshold_expression 'I > 2\s(I)'
_cod_data_source_file c5cc04174k2.cif
_cod_data_source_block ba_altfbdc_2
_cod_database_code 7117538
_shelxl_version_number 2013-3
_shelx_space_group_comment
;
The symmetry employed for this shelxl refinement is uniquely defined
by the following loop, which should always be used as a source of
symmetry information in preference to the above space-group names.
They are only intended as comments.
;
_olex2_refinement_description
;
1. Fixed Uiso
 At 1.2 times of:
  All C(H) groups
 At 1.5 times of:
  All O(H,H) groups
2. Others
 Fixed Sof: Ba1A(0.5) Ba1B(0.5) O1WA(0.5) O1WB(0.5) H1WC(0.5) H1WD(0.5)
 O2WA(0.5) H2WA(0.5) H2WB(0.5)
3.a Rotating group:
 O1WB(H1WC,H1WD), O2WA(H2WA,H2WB)
3.b Aromatic/amide H refined with riding coordinates:
 C105(H105), C103(H103), C104(H104), C101(H101), C102(H102)
;
_olex2_date_sample_completion 2014-07-04
_olex2_date_sample_data_collection 2014-07-03
_olex2_date_sample_submission 2014-07-03
_olex2_submission_original_sample_id '2014lhb060, lhb4_070_06'
_olex2_submission_special_instructions 'No special instructions were received'

loop_
_space_group_symop_operation_xyz
'x, y, z'
'-x+1/2, y+1/2, -z+1/2'
'-x, -y, -z'
'x-1/2, -y-1/2, z-1/2'

loop_
_atom_site_label
_atom_site_type_symbol
_atom_site_fract_x
_atom_site_fract_y
_atom_site_fract_z
_atom_site_U_iso_or_equiv
_atom_site_adp_type
_atom_site_occupancy
_atom_site_site_symmetry_order
_atom_site_calc_flag
_atom_site_refinement_flags_posn
_atom_site_refinement_flags_adp
_atom_site_refinement_flags_occupancy
_atom_site_disorder_assembly
_atom_site_disorder_group
Ba1A Ba 1.12461(6) 0.51454(2) 0.84034(5) 0.01442(10) Uani 0.5 1 d . . P A 1
Ba1B Ba 1.26841(6) 0.54567(2) 0.73767(5) 0.01415(10) Uani 0.5 1 d . . P A 2
O1 O 0.8243(4) 0.53583(7) 0.4724(3) 0.0199(5) Uani 1 1 d . . . . .
F4 F 0.1628(4) 0.66512(7) 0.2658(4) 0.0355(5) Uani 1 1 d . . . . .
F1 F 0.9773(3) 0.61656(6) 0.4960(4) 0.0340(5) Uani 1 1 d . . . . .
F3 F 0.4829(4) 0.72107(7) 0.4115(4) 0.0488(7) Uani 1 1 d . . . . .
F2 F 0.8896(4) 0.69664(7) 0.5260(5) 0.0599(9) Uani 1 1 d . . . . .
C2 C 0.6121(5) 0.59746(10) 0.3624(5) 0.0175(6) Uani 1 1 d . . . . .
O3 O 0.0984(4) 0.58519(8) 0.0029(4) 0.0321(6) Uani 1 1 d . . . . .
C8 C 0.2115(6) 0.58091(10) 0.1983(6) 0.0261(8) Uani 1 1 d . . . . .
C7 C 0.4009(5) 0.61062(10) 0.2996(5) 0.0182(6) Uani 1 1 d . . . . .
N101 N 1.4832(7) 0.63578(10) 0.8637(5) 0.0394(9) Uani 1 1 d . . . . .
O4 O 0.1828(5) 0.55568(8) 0.3114(5) 0.0370(7) Uani 1 1 d . . . . .
C5 C 0.5238(7) 0.68070(10) 0.3975(6) 0.0319(9) Uani 1 1 d . . . . .
C105 C 1.3419(7) 0.66328(11) 0.8628(5) 0.0300(8) Uani 1 1 d . . . . .
H105 H 1.2078 0.6533 0.8439 0.036 Uiso 1 1 calc R . . . .
C4 C 0.7302(6) 0.66841(11) 0.4557(6) 0.0339(9) Uani 1 1 d . . . . .
C6 C 0.3627(6) 0.65170(11) 0.3222(5) 0.0251(7) Uani 1 1 d . . . . .
C103 C 1.5768(7) 0.72024(12) 0.9174(6) 0.0338(9) Uani 1 1 d . . . . .
H103 H 1.6077 0.7491 0.9335 0.041 Uiso 1 1 calc R . . . .
C104 C 1.3806(7) 0.70549(11) 0.8881(6) 0.0313(8) Uani 1 1 d . . . . .
H104 H 1.2751 0.7240 0.8854 0.038 Uiso 1 1 calc R . . . .
C3 C 0.7729(5) 0.62699(10) 0.4409(5) 0.0246(7) Uani 1 1 d . . . . .
C101 C 1.6727(9) 0.65043(15) 0.8941(8) 0.0530(14) Uani 1 1 d . . . . .
H101 H 1.7755 0.6313 0.8962 0.064 Uiso 1 1 calc R . . . .
O2 O 0.5361(5) 0.53657(9) 0.1658(5) 0.0609(12) Uani 1 1 d . . . . .
C102 C 1.7261(8) 0.69212(15) 0.9226(7) 0.0452(11) Uani 1 1 d . . . . .
H102 H 1.8628 0.7012 0.9453 0.054 Uiso 1 1 calc R . . . .
C1 C 0.6604(5) 0.55325(10) 0.3315(5) 0.0188(6) Uani 1 1 d . . . . .
O1WA O 1.2818(8) 0.45887(15) 1.1852(8) 0.0219(10) Uiso 0.5 1 d . . P A 1
O1WB O 1.1680(8) 0.48572(14) 0.9750(7) 0.0228(10) Uiso 0.5 1 d . . P A 2
H1WC H 1.2882 0.4757 1.0805 0.034 Uiso 0.5 1 d GR . P A 2
H1WD H 1.0940 0.4645 0.8934 0.034 Uiso 0.5 1 d GR . P A 2
O2WA O 1.4093(8) 0.55571(14) 0.7343(7) 0.0221(10) Uiso 0.5 1 d . . P A 1
H2WA H 1.3375 0.5691 0.6177 0.033 Uiso 0.5 1 d GR . P A 1
H2WB H 1.4924 0.5376 0.7193 0.033 Uiso 0.5 1 d GR . P A 1
H1WA H 1.12(2) 0.441(4) 1.12(2) 0.25(6) Uiso 1 1 d . . . B 1
H1WB H 1.273(14) 0.471(3) 1.275(14) 0.15(3) Uiso 1 1 d . . . C 1

loop_
_atom_site_aniso_label
_atom_site_aniso_U_11
_atom_site_aniso_U_22
_atom_site_aniso_U_33
_atom_site_aniso_U_23
_atom_site_aniso_U_13
_atom_site_aniso_U_12
Ba1A 0.00974(17) 0.01664(18) 0.01380(17) -0.00048(13) 0.00297(13) 0.00010(13)
Ba1B 0.00874(17) 0.01658(18) 0.01381(17) -0.00037(13) 0.00254(13) 0.00070(13)
O1 0.0151(11) 0.0203(11) 0.0198(11) 0.0003(9) 0.0045(9) 0.0021(9)
F4 0.0324(12) 0.0354(12) 0.0409(13) 0.0077(10) 0.0190(11) 0.0201(10)
F1 0.0142(10) 0.0264(11) 0.0447(13) -0.0003(9) -0.0001(9) -0.0030(8)
F3 0.0572(17) 0.0206(11) 0.0412(14) -0.0066(10) 0.0003(12) 0.0138(11)
F2 0.0368(15) 0.0193(11) 0.0731(19) -0.0032(12) -0.0162(13) -0.0085(10)
C2 0.0157(16) 0.0197(15) 0.0141(14) 0.0006(11) 0.0046(12) 0.0031(12)
O3 0.0123(12) 0.0252(13) 0.0483(16) 0.0088(11) 0.0056(12) 0.0033(10)
C8 0.0193(17) 0.0204(17) 0.046(2) 0.0086(15) 0.0218(17) 0.0083(13)
C7 0.0188(16) 0.0187(15) 0.0173(14) 0.0024(12) 0.0088(13) 0.0040(13)
N101 0.064(3) 0.0315(17) 0.0287(17) 0.0078(14) 0.0266(18) 0.0148(17)
O4 0.0391(17) 0.0306(14) 0.0590(19) 0.0102(13) 0.0378(16) 0.0040(12)
C5 0.040(2) 0.0154(16) 0.0248(18) -0.0031(13) 0.0023(16) 0.0093(15)
C105 0.033(2) 0.0281(19) 0.0219(18) 0.0011(14) 0.0074(16) 0.0033(16)
C4 0.028(2) 0.0195(17) 0.033(2) -0.0051(15) -0.0040(16) -0.0033(15)
C6 0.0256(19) 0.0267(18) 0.0211(16) 0.0017(14) 0.0094(15) 0.0093(14)
C103 0.034(2) 0.031(2) 0.0305(19) 0.0031(15) 0.0106(17) 0.0001(17)
C104 0.032(2) 0.0260(18) 0.0310(19) -0.0024(15) 0.0103(17) 0.0029(15)
C3 0.0151(16) 0.0237(17) 0.0241(17) 0.0014(13) 0.0002(14) 0.0008(13)
C101 0.071(4) 0.048(3) 0.062(3) 0.034(2) 0.049(3) 0.038(3)
O2 0.0328(17) 0.0359(16) 0.056(2) -0.0298(14) -0.0273(15) 0.0209(13)
C102 0.037(2) 0.054(3) 0.049(3) 0.027(2) 0.024(2) 0.019(2)
C1 0.0100(14) 0.0216(16) 0.0237(16) -0.0022(12) 0.0069(13) -0.0003(12)

loop_
_atom_type_symbol
_atom_type_description
_atom_type_scat_dispersion_real
_atom_type_scat_dispersion_imag
_atom_type_scat_source
C C 0.0033 0.0016 'International Tables Vol C Tables 4.2.6.8 and 6.1.1.4'
H H 0.0000 0.0000 'International Tables Vol C Tables 4.2.6.8 and 6.1.1.4'
Ba Ba -0.3244 2.2819 'International Tables Vol C Tables 4.2.6.8 and 6.1.1.4'
F F 0.0171 0.0103 'International Tables Vol C Tables 4.2.6.8 and 6.1.1.4'
N N 0.0061 0.0033 'International Tables Vol C Tables 4.2.6.8 and 6.1.1.4'
O O 0.0106 0.0060 'International Tables Vol C Tables 4.2.6.8 and 6.1.1.4'

loop_
_geom_angle_atom_site_label_1
_geom_angle_atom_site_label_2
_geom_angle_atom_site_label_3
_geom_angle
_geom_angle_site_symmetry_1
_geom_angle_site_symmetry_3
O1 Ba1A Ba1A 108.34(5) . 3_767
O1 Ba1A Ba1A 128.40(5) 3_766 3_767
O1 Ba1A O1 72.05(7) . 3_766
O1 Ba1A O3 92.12(7) . 1_656
O1 Ba1A C8 161.57(8) 3_766 1_656
O1 Ba1A C8 114.23(8) . 1_656
O1 Ba1A O4 73.57(8) . 3_666
O1 Ba1A O4 68.18(7) 3_766 3_666
O1 Ba1A O2 144.02(10) . 1_656
O1 Ba1A O2 114.37(8) . 3_766
O1 Ba1A C1 95.04(8) . 3_766
O1 Ba1A C1 23.01(7) 3_766 3_766
O1 Ba1A O1WA 149.41(12) . .
O1 Ba1A O1WA 63.43(11) . 3_767
O1 Ba1A O2WA 86.56(11) . .
O3 Ba1A Ba1A 77.16(6) 1_656 3_767
O3 Ba1A O1 152.72(8) 1_656 3_766
O3 Ba1A C8 22.46(8) 1_656 1_656
O3 Ba1A O4 129.56(8) 1_656 3_666
O3 Ba1A O2 136.87(8) 1_656 3_766
O3 Ba1A O2 70.72(8) 1_656 1_656
O3 Ba1A C1 155.64(8) 1_656 3_766
O3 Ba1A O1WA 59.76(11) 1_656 3_767
O3 Ba1A O1WA 103.49(12) 1_656 .
O3 Ba1A O2WA 85.67(11) 1_656 .
C8 Ba1A Ba1A 67.63(6) 1_656 3_767
C8 Ba1A C1 145.23(8) 1_656 3_766
O4 Ba1A Ba1A 63.22(6) 3_666 3_767
O4 Ba1A C8 129.76(8) 3_666 1_656
O4 Ba1A C1 74.78(8) 3_666 3_766
O2 Ba1A Ba1A 98.58(9) 1_656 3_767
O2 Ba1A Ba1A 120.78(8) 3_766 3_767
O2 Ba1A O1 44.02(7) 3_766 3_766
O2 Ba1A O1 109.17(8) 1_656 3_766
O2 Ba1A C8 55.05(9) 1_656 1_656
O2 Ba1A C8 122.86(8) 3_766 1_656
O2 Ba1A O4 141.61(9) 1_656 3_666
O2 Ba1A O4 91.68(8) 3_766 3_666
O2 Ba1A O2 68.03(9) 1_656 3_766
O2 Ba1A C1 90.27(9) 1_656 3_766
O2 Ba1A C1 22.39(7) 3_766 3_766
O2 Ba1A O1WA 124.95(12) 1_656 3_767
C1 Ba1A Ba1A 122.00(6) 3_766 3_767
O1WA Ba1A Ba1A 50.05(9) 3_767 3_767
O1WA Ba1A Ba1A 51.90(10) . 3_767
O1WA Ba1A O1 125.84(11) 3_767 3_766
O1WA Ba1A O1 101.04(11) . 3_766
O1WA Ba1A C8 81.95(12) . 1_656
O1WA Ba1A C8 70.32(12) 3_767 1_656
O1WA Ba1A O4 76.23(12) . 3_666
O1WA Ba1A O4 70.84(11) 3_767 3_666
O1WA Ba1A O2 71.00(13) . 3_766
O1WA Ba1A O2 66.57(13) . 1_656
O1WA Ba1A O2 162.41(12) 3_767 3_766
O1WA Ba1A C1 81.54(12) . 3_766
O1WA Ba1A C1 143.34(12) 3_767 3_766
O1WA Ba1A O1WA 101.96(12) . 3_767
O2WA Ba1A Ba1A 157.44(9) . 3_767
O2WA Ba1A O1 71.66(10) . 3_766
O2WA Ba1A C8 91.03(11) . 1_656
O2WA Ba1A O4 138.96(11) . 3_666
O2WA Ba1A O2 61.49(13) . 1_656
O2WA Ba1A O2 64.02(13) . 3_766
O2WA Ba1A C1 71.59(11) . 3_766
O2WA Ba1A O1WA 120.30(14) . .
O2WA Ba1A O1WA 131.03(13) . 3_767
Ba1B Ba1B Ba1B 102.446(14) 3_867 3_766
O1 Ba1B Ba1B 127.55(5) . 3_867
O1 Ba1B Ba1B 35.35(4) . 3_766
O1 Ba1B Ba1B 33.70(4) 3_766 3_766
O1 Ba1B Ba1B 76.31(4) 3_766 3_867
O1 Ba1B O1 69.05(7) . 3_766
O1 Ba1B F1 56.84(6) . .
O1 Ba1B F1 116.53(6) 3_766 .
O1 Ba1B O3 80.30(7) . 1_656
O1 Ba1B O3 130.70(7) 3_766 1_656
O1 Ba1B N101 121.49(8) . .
O1 Ba1B N101 156.06(8) 3_766 .
O1 Ba1B O4 71.03(7) . 1_655
O1 Ba1B O2 108.17(8) . 3_766
O1 Ba1B C1 22.40(7) 3_766 3_766
O1 Ba1B C1 89.35(7) . 3_766
O1 Ba1B O1WB 79.94(11) . .
F1 Ba1B Ba1B 165.20(5) . 3_867
F1 Ba1B Ba1B 87.23(4) . 3_766
F1 Ba1B N101 65.43(8) . .
F1 Ba1B C1 138.76(7) . 3_766
O3 Ba1B Ba1B 94.78(5) 1_656 3_867
O3 Ba1B Ba1B 107.69(5) 1_656 3_766
O3 Ba1B F1 71.42(7) 1_656 .
O3 Ba1B N101 73.21(8) 1_656 .
O3 Ba1B C1 130.16(8) 1_656 3_766
N101 Ba1B Ba1B 151.23(6) . 3_766
N101 Ba1B Ba1B 106.15(6) . 3_867
N101 Ba1B C1 146.30(9) . 3_766
O4 Ba1B Ba1B 130.88(6) 1_655 3_867
O4 Ba1B Ba1B 66.23(6) 1_655 3_766
O4 Ba1B O1 70.18(7) 1_655 3_766
O4 Ba1B F1 63.23(7) 1_655 .
O4 Ba1B O3 134.32(7) 1_655 1_656
O4 Ba1B N101 92.15(8) 1_655 .
O4 Ba1B O2 101.35(9) 1_655 3_766
O4 Ba1B C1 85.12(8) 1_655 3_766
O4 Ba1B O1WB 136.81(11) 1_655 .
O2 Ba1B Ba1B 35.30(5) 1_656 3_867
O2 Ba1B Ba1B 74.94(5) 3_766 3_766
O2 Ba1B Ba1B 129.40(8) 1_656 3_766
O2 Ba1B Ba1B 33.59(6) 3_766 3_867
O2 Ba1B O1 134.59(10) 1_656 .
O2 Ba1B O1 110.57(7) 1_656 3_766
O2 Ba1B O1 44.08(7) 3_766 3_766
O2 Ba1B F1 160.42(7) 3_766 .
O2 Ba1B F1 130.25(7) 1_656 .
O2 Ba1B O3 121.37(10) 3_766 1_656
O2 Ba1B O3 66.22(8) 1_656 1_656
O2 Ba1B N101 130.24(9) 3_766 .
O2 Ba1B N101 78.13(9) 1_656 .
O2 Ba1B O4 153.90(10) 1_656 1_655
O2 Ba1B O2 68.90(9) 1_656 3_766
O2 Ba1B C1 21.72(8) 3_766 3_766
O2 Ba1B C1 89.74(8) 1_656 3_766
O2 Ba1B O1WB 59.67(13) 1_656 .
C1 Ba1B Ba1B 54.68(6) 3_766 3_867
C1 Ba1B Ba1B 54.58(6) 3_766 3_766
O1WB Ba1B Ba1B 71.53(10) . 3_766
O1WB Ba1B Ba1B 51.19(10) . 3_867
O1WB Ba1B O1 69.89(10) . 3_766
O1WB Ba1B F1 123.99(11) . .
O1WB Ba1B O3 67.36(10) . 1_656
O1WB Ba1B N101 130.67(11) . .
O1WB Ba1B O2 58.10(13) . 3_766
O1WB Ba1B C1 62.83(11) . 3_766
Ba1A O1 Ba1A 107.95(7) . 3_766
Ba1B O1 Ba1B 110.95(7) . 3_766
C1 O1 Ba1A 160.9(2) . .
C1 O1 Ba1A 91.12(18) . 3_766
C1 O1 Ba1B 94.60(18) . 3_766
C1 O1 Ba1B 143.8(2) . .
C3 F1 Ba1B 134.7(2) . .
C7 C2 C1 121.1(3) . .
C3 C2 C7 118.0(3) . .
C3 C2 C1 120.7(3) . .
C8 O3 Ba1A 105.6(2) . 1_454
C8 O3 Ba1B 116.1(2) . 1_454
O3 C8 Ba1A 51.92(18) . 1_454
O3 C8 C7 114.9(3) . .
C7 C8 Ba1A 127.0(2) . 1_454
O4 C8 Ba1A 94.1(2) . 1_454
O4 C8 O3 126.9(4) . .
O4 C8 C7 118.2(3) . .
C2 C7 C8 121.8(3) . .
C6 C7 C2 119.3(3) . .
C6 C7 C8 118.9(3) . .
C105 N101 Ba1B 110.2(3) . .
C105 N101 C101 117.2(4) . .
C101 N101 Ba1B 132.1(3) . .
C8 O4 Ba1A 125.0(3) . 3_666
C8 O4 Ba1B 140.3(3) . 1_455
F3 C5 C4 119.3(4) . .
F3 C5 C6 121.3(4) . .
C6 C5 C4 119.4(3) . .
N101 C105 H105 118.3 . .
N101 C105 C104 123.4(4) . .
C104 C105 H105 118.3 . .
F2 C4 C5 120.1(3) . .
F2 C4 C3 120.4(4) . .
C5 C4 C3 119.5(3) . .
F4 C6 C7 120.7(3) . .
F4 C6 C5 117.4(3) . .
C5 C6 C7 121.9(3) . .
C104 C103 H103 120.7 . .
C102 C103 H103 120.7 . .
C102 C103 C104 118.6(4) . .
C105 C104 C103 118.6(4) . .
C105 C104 H104 120.7 . .
C103 C104 H104 120.7 . .
F1 C3 C2 120.7(3) . .
F1 C3 C4 117.4(3) . .
C4 C3 C2 121.8(3) . .
N101 C101 H101 118.4 . .
N101 C101 C102 123.3(4) . .
C102 C101 H101 118.4 . .
Ba1A O2 Ba1A 111.97(9) 1_454 3_766
Ba1B O2 Ba1B 111.10(9) 1_454 3_766
C1 O2 Ba1A 92.6(2) . 3_766
C1 O2 Ba1A 154.5(3) . 1_454
C1 O2 Ba1B 147.3(3) . 1_454
C1 O2 Ba1B 97.0(2) . 3_766
C103 C102 C101 118.8(4) . .
C103 C102 H102 120.6 . .
C101 C102 H102 120.6 . .
O1 C1 Ba1A 65.88(17) . 3_766
O1 C1 Ba1B 63.00(16) . 3_766
O1 C1 C2 119.1(3) . .
C2 C1 Ba1A 151.5(2) . 3_766
C2 C1 Ba1B 175.7(2) . 3_766
O2 C1 Ba1A 65.0(2) . 3_766
O2 C1 Ba1B 61.32(18) . 3_766
O2 C1 O1 124.1(3) . .
O2 C1 C2 116.8(3) . .
Ba1A O1WA Ba1A 78.04(12) . 3_767
Ba1A O1WA H1WA 94(7) . .
Ba1A O1WA H1WA 50(6) 3_767 .
Ba1A O1WA H1WB 57(7) 3_767 .
Ba1A O1WA H1WB 105(6) . .
H1WA O1WA H1WB 97(8) . .
Ba1B O1WB H1WC 110.5 . .
Ba1B O1WB H1WD 110.3 . .
H1WC O1WB H1WD 108.4 . .
Ba1A O2WA H2WA 109.6 . .
Ba1A O2WA H2WB 109.4 . .
H2WA O2WA H2WB 109.3 . .

loop_
_geom_bond_atom_site_label_1
_geom_bond_atom_site_label_2
_geom_bond_distance
_geom_bond_site_symmetry_2
Ba1A Ba1A 3.6392(7) 3_767
Ba1A O1 2.611(2) .
Ba1A O1 2.952(2) 3_766
Ba1A O3 2.615(3) 1_656
Ba1A C8 3.199(4) 1_656
Ba1A O4 2.974(3) 3_666
Ba1A O2 2.852(3) 1_656
Ba1A O2 2.934(3) 3_766
Ba1A C1 3.234(3) 3_766
Ba1A O1WA 2.852(5) .
Ba1A O1WA 2.927(5) 3_767
Ba1A O2WA 2.810(5) .
Ba1B Ba1B 4.7180(7) 3_867
Ba1B Ba1B 4.7714(7) 3_766
Ba1B O1 2.835(2) .
Ba1B O1 2.956(2) 3_766
Ba1B F1 3.029(2) .
Ba1B O3 2.997(3) 1_656
Ba1B N101 3.210(4) .
Ba1B O4 2.882(3) 1_655
Ba1B O2 2.798(3) 1_656
Ba1B O2 2.923(3) 3_766
Ba1B C1 3.307(3) 3_766
Ba1B O1WB 2.895(5) .
O1 Ba1A 2.952(2) 3_766
O1 Ba1B 2.956(2) 3_766
O1 C1 1.264(4) .
F4 C6 1.349(4) .
F1 C3 1.352(4) .
F3 C5 1.349(4) .
F2 C4 1.351(4) .
C2 C7 1.410(4) .
C2 C3 1.387(5) .
C2 C1 1.509(4) .
O3 Ba1A 2.615(3) 1_454
O3 Ba1B 2.997(3) 1_454
O3 C8 1.269(5) .
C8 Ba1A 3.199(4) 1_454
C8 C7 1.529(5) .
C8 O4 1.240(4) .
C7 C6 1.378(4) .
N101 C105 1.336(5) .
N101 C101 1.341(7) .
O4 Ba1A 2.974(3) 3_666
O4 Ba1B 2.882(3) 1_455
C5 C4 1.377(6) .
C5 C6 1.376(5) .
C105 H105 0.9500 .
C105 C104 1.385(5) .
C4 C3 1.386(5) .
C103 H103 0.9500 .
C103 C104 1.389(6) .
C103 C102 1.381(6) .
C104 H104 0.9500 .
C101 H101 0.9500 .
C101 C102 1.386(7) .
O2 Ba1A 2.852(3) 1_454
O2 Ba1A 2.934(3) 3_766
O2 Ba1B 2.923(3) 3_766
O2 Ba1B 2.798(3) 1_454
O2 C1 1.233(4) .
C102 H102 0.9500 .
C1 Ba1A 3.234(3) 3_766
C1 Ba1B 3.307(3) 3_766
O1WA Ba1A 2.927(5) 3_767
O1WA H1WA 1.17(14) .
O1WA H1WB 0.79(9) .
O1WB H1WC 0.8973 .
O1WB H1WD 0.8968 .
O2WA H2WA 0.8719 .
O2WA H2WB 0.8725 .

loop_
_geom_hbond_atom_site_label_D
_geom_hbond_atom_site_label_H
_geom_hbond_atom_site_label_A
_geom_hbond_distance_DH
_geom_hbond_distance_HA
_geom_hbond_distance_DA
_geom_hbond_angle_DHA
_geom_hbond_site_symmetry_A
O2WA H2WA O4 0.87 2.01 2.720(6) 137.3 1_655
O2WA H2WB O1WA 0.87 1.42 2.039(7) 123.9 3_867
O1WA H1WA O3 1.17(14) 1.62(14) 2.774(6) 168(11) 3_666

loop_
_geom_torsion_atom_site_label_1
_geom_torsion_atom_site_label_2
_geom_torsion_atom_site_label_3
_geom_torsion_atom_site_label_4
_geom_torsion
_geom_torsion_site_symmetry_1
_geom_torsion_site_symmetry_2
_geom_torsion_site_symmetry_3
_geom_torsion_site_symmetry_4
Ba1A O1 C1 Ba1A -175.1(7) . . . 3_766
Ba1A O1 C1 Ba1B 35.81(3) 3_766 . . 3_766
Ba1A O1 C1 Ba1B -139.3(7) . . . 3_766
Ba1A O1 C1 C2 36.5(8) . . . .
Ba1A O1 C1 C2 -148.5(3) 3_766 . . .
Ba1A O1 C1 O2 -144.7(5) . . . .
Ba1A O1 C1 O2 30.4(4) 3_766 . . .
Ba1A O3 C8 C7 118.6(2) 1_454 . . .
Ba1A O3 C8 O4 -61.7(4) 1_454 . . .
Ba1A C8 C7 C2 -44.4(4) 1_454 . . .
Ba1A C8 C7 C6 133.0(3) 1_454 . . .
Ba1A C8 O4 Ba1A -33.6(2) 1_454 . . 3_666
Ba1A C8 O4 Ba1B 162.5(3) 1_454 . . 1_455
Ba1A O2 C1 Ba1A 164.8(7) 1_454 . . 3_766
Ba1A O2 C1 Ba1B -36.13(5) 3_766 . . 3_766
Ba1A O2 C1 Ba1B 128.7(7) 1_454 . . 3_766
Ba1A O2 C1 O1 134.2(5) 1_454 . . .
Ba1A O2 C1 O1 -30.6(4) 3_766 . . .
Ba1A O2 C1 C2 148.3(3) 3_766 . . .
Ba1A O2 C1 C2 -46.9(8) 1_454 . . .
Ba1B O1 C1 Ba1A -35.81(3) 3_766 . . 3_766
Ba1B O1 C1 Ba1A 100.0(3) . . . 3_766
Ba1B O1 C1 Ba1B 135.8(3) . . . 3_766
Ba1B O1 C1 C2 175.7(3) 3_766 . . .
Ba1B O1 C1 C2 -48.5(5) . . . .
Ba1B O1 C1 O2 -5.4(4) 3_766 . . .
Ba1B O1 C1 O2 130.4(4) . . . .
Ba1B F1 C3 C2 -44.7(5) . . . .
Ba1B F1 C3 C4 138.7(3) . . . .
Ba1B O3 C8 Ba1A -38.26(9) 1_454 . . 1_454
Ba1B O3 C8 C7 80.3(3) 1_454 . . .
Ba1B O3 C8 O4 -99.9(4) 1_454 . . .
Ba1B N101 C105 C104 -172.6(3) . . . .
Ba1B N101 C101 C102 171.5(3) . . . .
Ba1B O2 C1 Ba1A -113.3(6) 1_454 . . 3_766
Ba1B O2 C1 Ba1A 36.13(5) 3_766 . . 3_766
Ba1B O2 C1 Ba1B -149.4(6) 1_454 . . 3_766
Ba1B O2 C1 O1 -143.9(4) 1_454 . . .
Ba1B O2 C1 O1 5.5(4) 3_766 . . .
Ba1B O2 C1 C2 35.0(7) 1_454 . . .
Ba1B O2 C1 C2 -175.6(2) 3_766 . . .
F3 C5 C4 F2 0.0(6) . . . .
F3 C5 C4 C3 -179.8(4) . . . .
F3 C5 C6 F4 -1.0(5) . . . .
F3 C5 C6 C7 177.5(3) . . . .
F2 C4 C3 F1 -1.1(6) . . . .
F2 C4 C3 C2 -177.6(3) . . . .
C2 C7 C6 F4 -179.2(3) . . . .
C2 C7 C6 C5 2.4(5) . . . .
O3 C8 C7 C2 -104.3(4) . . . .
O3 C8 C7 C6 73.1(4) . . . .
O3 C8 O4 Ba1A 10.4(5) . . . 3_666
O3 C8 O4 Ba1B -153.5(3) . . . 1_455
C8 C7 C6 F4 3.4(5) . . . .
C8 C7 C6 C5 -175.1(3) . . . .
C7 C2 C3 F1 -177.4(3) . . . .
C7 C2 C3 C4 -0.9(5) . . . .
C7 C2 C1 Ba1A 126.9(4) . . . 3_766
C7 C2 C1 O1 -140.5(3) . . . .
C7 C2 C1 O2 40.5(5) . . . .
C7 C8 O4 Ba1A -169.9(2) . . . 3_666
C7 C8 O4 Ba1B 26.2(5) . . . 1_455
N101 C105 C104 C103 -0.5(6) . . . .
N101 C101 C102 C103 -0.7(7) . . . .
O4 C8 C7 C2 76.0(4) . . . .
O4 C8 C7 C6 -106.7(4) . . . .
C5 C4 C3 F1 178.7(3) . . . .
C5 C4 C3 C2 2.2(6) . . . .
C105 N101 C101 C102 -0.5(7) . . . .
C4 C5 C6 F4 -179.6(3) . . . .
C4 C5 C6 C7 -1.1(6) . . . .
C6 C5 C4 F2 178.7(4) . . . .
C6 C5 C4 C3 -1.2(6) . . . .
C104 C103 C102 C101 1.3(6) . . . .
C3 C2 C7 C8 176.0(3) . . . .
C3 C2 C7 C6 -1.3(5) . . . .
C3 C2 C1 Ba1A -48.8(6) . . . 3_766
C3 C2 C1 O1 43.8(5) . . . .
C3 C2 C1 O2 -135.2(4) . . . .
C101 N101 C105 C104 1.1(6) . . . .
C102 C103 C104 C105 -0.8(6) . . . .
C1 C2 C7 C8 0.2(5) . . . .
C1 C2 C7 C6 -177.1(3) . . . .
C1 C2 C3 F1 -1.6(5) . . . .
C1 C2 C3 C4 174.9(3) . . . .
